data_4072725
loop_
_publ_author_name
'Berenguer, Jes\'us R.'
'Bernechea, Mar\'ia'
'Lalinde, Elena'

_publ_section_title
;
 Rearrangement or C&#x2212;H Activation Processes Promoted by Reaction
 with the Solvate [cis-Pt(C6F5)2(thf)2]
;
_journal_issue 5
_journal_name_full Organometallics
_journal_page_first 1161
_journal_paper_doi 10.1021/om060977y
_journal_volume 26
_journal_year 2007
_chemical_formula_sum 'C57 H37 F10 P2 Pt2'
_chemical_formula_weight 1363.99
_chemical_name_common mbn21
_chemical_name_systematic
;
 ?
;
_space_group_IT_number 14
_symmetry_cell_setting monoclinic
_symmetry_space_group_name_Hall '-P 2ybc'
_symmetry_space_group_name_H-M 'P 1 21/c 1'
_atom_sites_solution_hydrogens geom
_atom_sites_solution_primary direct
_atom_sites_solution_secondary difmap
_audit_conform_dict_location ftp://ftp.iucr.org/pub/cif_core.dic
_audit_conform_dict_name cif_core.dic
_audit_conform_dict_version 2.2
_audit_creation_date 2006-05-24T18:46:12-00:00
_audit_creation_method 'WinGX routine CIF_UPDATE'
_cell_angle_alpha 90
_cell_angle_beta 150.6580(10)
_cell_angle_gamma 90
_cell_formula_units_Z 4
_cell_length_a 23.6302(2)
_cell_length_b 14.7458(3)
_cell_length_c 28.5730(5)
_cell_measurement_reflns_used 10932
_cell_measurement_temperature 293(2)
_cell_volume 4878.7(2)
_computing_cell_refinement 'HKL Scalepack (Otwinowski & Minor 1997)'
_computing_data_collection 'Collect (Nonius BV, 1997-2000)'
_computing_data_reduction 'HKL Denzo and Scalepack (Otwinowski & Minor 1997)'
_computing_structure_refinement 'SHELXL-97 (Sheldrick, 1997)'
_diffrn_ambient_temperature 293(2)
_diffrn_measured_fraction_theta_full 0.991
_diffrn_measured_fraction_theta_max 0.991
_diffrn_measurement_device '95mm CCD camera on \k-goniostat'
_diffrn_measurement_device_type KappaCCD
_diffrn_measurement_method CCD
_diffrn_orient_matrix_type 'by Nonius Collect from scalepack cell'
_diffrn_orient_matrix_UB_11 -0.0014307
_diffrn_orient_matrix_UB_12 0.0480517
_diffrn_orient_matrix_UB_13 0.0297729
_diffrn_orient_matrix_UB_21 0.0677245
_diffrn_orient_matrix_UB_22 0.0160779
_diffrn_orient_matrix_UB_23 -0.0052785
_diffrn_orient_matrix_UB_31 -0.0226328
_diffrn_orient_matrix_UB_32 0.0450726
_diffrn_orient_matrix_UB_33 -0.0298578
_diffrn_radiation_monochromator graphite
_diffrn_radiation_type MoK\a
_diffrn_radiation_wavelength 0.7107
_diffrn_reflns_av_unetI/netI 0.1095
_diffrn_reflns_limit_h_max 28
_diffrn_reflns_limit_h_min 0
_diffrn_reflns_limit_k_max 17
_diffrn_reflns_limit_k_min -17
_diffrn_reflns_limit_l_max 17
_diffrn_reflns_limit_l_min -34
_diffrn_reflns_number 9174
_diffrn_reflns_theta_full 25.68
_diffrn_reflns_theta_max 25.68
_diffrn_reflns_theta_min 5.13
_exptl_absorpt_coefficient_mu 5.872
_exptl_absorpt_correction_type none
_exptl_crystal_colour colorless
_exptl_crystal_density_diffrn 1.857
_exptl_crystal_density_method 'not measured'
_exptl_crystal_description block
_exptl_crystal_F_000 2620
_exptl_crystal_size_max 0.5
_exptl_crystal_size_mid 0.05
_exptl_crystal_size_min 0.05
_refine_diff_density_max 0.805
_refine_diff_density_min -0.687
_refine_diff_density_rms 0.153
_refine_ls_extinction_method none
_refine_ls_goodness_of_fit_ref 0.999
_refine_ls_hydrogen_treatment constr
_refine_ls_matrix_type full
_refine_ls_number_parameters 641
_refine_ls_number_reflns 9174
_refine_ls_number_restraints 0
_refine_ls_restrained_S_all 0.999
_refine_ls_R_factor_all 0.1186
_refine_ls_R_factor_gt 0.0504
_refine_ls_shift/su_max 0.002
_refine_ls_shift/su_mean 0
_refine_ls_structure_factor_coef Fsqd
_refine_ls_weighting_details 'calc w=1/[\s^2^(Fo^2^)+(0.0349P)^2^+0.0000P] where P=(Fo^2^+2Fc^2^)/3'
_refine_ls_weighting_scheme calc
_refine_ls_wR_factor_gt 0.0771
_refine_ls_wR_factor_ref 0.0938
_reflns_number_gt 5461
_reflns_number_total 9174
_reflns_threshold_expression >2sigma(I)
_cod_data_source_file om060977ysi20061213_070647.cif
_cod_data_source_block complex_3a
_cod_original_cell_volume 4878.72(14)
_cod_original_sg_symbol_H-M 'P 21/c'
_cod_database_code 4072725

loop_
_symmetry_equiv_pos_as_xyz
'x, y, z'
'-x, y+1/2, -z+1/2'
'-x, -y, -z'
'x, -y-1/2, z-1/2'

loop_
_atom_site_label
_atom_site_type_symbol
_atom_site_fract_x
_atom_site_fract_y
_atom_site_fract_z
_atom_site_U_iso_or_equiv
_atom_site_adp_type
_atom_site_occupancy
_atom_site_symmetry_multiplicity
_atom_site_calc_flag
_atom_site_refinement_flags
Pt1 Pt 0.05062(3) -0.00758(2) 0.18128(2) 0.03882(11) Uani 1 1 d .
Pt2 Pt -0.04437(3) -0.17025(2) 0.07709(2) 0.03979(11) Uani 1 1 d .
P1 P 0.18481(17) 0.08599(16) 0.30916(14) 0.0392(6) Uani 1 1 d .
P2 P -0.23209(18) -0.14687(17) -0.07483(14) 0.0439(6) Uani 1 1 d .
C1 C -0.0582(6) -0.3003(6) 0.0416(5) 0.042(2) Uani 1 1 d .
C2 C -0.0713(7) -0.3763(6) 0.0588(5) 0.043(2) Uani 1 1 d .
C3 C -0.0980(7) -0.4598(6) 0.0219(6) 0.049(2) Uani 1 1 d .
C4 C -0.1099(8) -0.4700(7) -0.0348(7) 0.060(3) Uani 1 1 d .
C5 C -0.0957(8) -0.3968(7) -0.0521(6) 0.056(3) Uani 1 1 d .
C6 C -0.0700(7) -0.3134(7) -0.0148(6) 0.053(3) Uani 1 1 d .
C7 C -0.0691(6) 0.0949(6) 0.0957(5) 0.041(2) Uani 1 1 d .
C8 C -0.1454(7) 0.1088(7) 0.0753(6) 0.051(2) Uani 1 1 d .
C9 C -0.2370(9) 0.1686(9) 0.0079(7) 0.078(3) Uani 1 1 d .
C10 C -0.2462(10) 0.2229(9) -0.0387(7) 0.082(4) Uani 1 1 d .
C11 C -0.1685(12) 0.2132(8) -0.0176(7) 0.080(4) Uani 1 1 d .
C12 C -0.0801(8) 0.1526(7) 0.0495(6) 0.055(3) Uani 1 1 d .
C13 C 0.1305(6) -0.1283(7) 0.2297(5) 0.041(2) Uani 1 1 d .
C14 C 0.1441(7) -0.2061(7) 0.2311(5) 0.040(2) Uani 1 1 d .
C15 C 0.2009(6) -0.2946(6) 0.2694(6) 0.045(2) Uani 1 1 d .
C16 C 0.2355(7) -0.3376(7) 0.3350(6) 0.060(3) Uani 1 1 d .
H16 H 0.223 -0.3098 0.3547 0.072 Uiso 1 1 calc R
C17 C 0.2885(8) -0.4216(8) 0.3715(7) 0.072(3) Uani 1 1 d .
H17 H 0.3109 -0.4493 0.4155 0.086 Uiso 1 1 calc R
C18 C 0.3090(8) -0.4656(7) 0.3445(7) 0.063(3) Uani 1 1 d .
C19 C 0.2741(7) -0.4224(8) 0.2799(7) 0.063(3) Uani 1 1 d .
H19 H 0.2873 -0.4505 0.2607 0.076 Uiso 1 1 calc R
C20 C 0.2203(7) -0.3393(7) 0.2412(6) 0.049(2) Uani 1 1 d .
H20 H 0.197 -0.3129 0.1964 0.059 Uiso 1 1 calc R
C21 C 0.3668(9) -0.5584(8) 0.3872(8) 0.101(4) Uani 1 1 d .
H21A H 0.3105 -0.6045 0.34 0.151 Uiso 1 1 calc R
H21B H 0.3996 -0.5688 0.4412 0.151 Uiso 1 1 calc R
H21C H 0.4268 -0.5605 0.4072 0.151 Uiso 1 1 calc R
C22 C 0.1336(6) 0.1995(6) 0.2844(5) 0.040(2) Uani 1 1 d .
C23 C 0.0820(7) 0.2187(7) 0.2899(5) 0.053(2) Uani 1 1 d .
H23 H 0.0788 0.1747 0.3109 0.064 Uiso 1 1 calc R
C24 C 0.0353(7) 0.3039(9) 0.2639(6) 0.069(3) Uani 1 1 d .
H24 H -0.0012 0.3163 0.2658 0.083 Uiso 1 1 calc R
C25 C 0.0423(9) 0.3709(8) 0.2351(7) 0.082(3) Uani 1 1 d .
H25 H 0.0126 0.4285 0.2193 0.099 Uiso 1 1 calc R
C26 C 0.0931(8) 0.3514(7) 0.2301(7) 0.072(3) Uani 1 1 d .
H26 H 0.0974 0.3958 0.2102 0.087 Uiso 1 1 calc R
C27 C 0.1383(7) 0.2665(6) 0.2542(6) 0.050(2) Uani 1 1 d .
H27 H 0.1724 0.2543 0.25 0.06 Uiso 1 1 calc R
C28 C 0.2415(7) 0.0468(7) 0.4055(5) 0.042(2) Uani 1 1 d .
C29 C 0.2229(8) -0.0405(8) 0.4059(6) 0.060(3) Uani 1 1 d .
H29 H 0.1769 -0.0779 0.3543 0.072 Uiso 1 1 calc R
C30 C 0.2707(11) -0.0749(9) 0.4812(9) 0.096(4) Uani 1 1 d .
H30 H 0.2578 -0.1347 0.4809 0.116 Uiso 1 1 calc R
C31 C 0.3380(10) -0.0179(10) 0.5565(7) 0.082(4) Uani 1 1 d .
H31 H 0.3693 -0.0393 0.607 0.098 Uiso 1 1 calc R
C32 C 0.3590(8) 0.0664(10) 0.5585(7) 0.071(3) Uani 1 1 d .
H32 H 0.4083 0.1025 0.6117 0.085 Uiso 1 1 calc R
C33 C 0.3084(7) 0.1008(7) 0.4825(6) 0.062(3) Uani 1 1 d .
H33 H 0.3192 0.1616 0.4827 0.074 Uiso 1 1 calc R
C34 C 0.3140(7) 0.1032(6) 0.3674(5) 0.043(2) Uani 1 1 d .
C35 C 0.3901(8) 0.1738(8) 0.4343(6) 0.075(3) Uani 1 1 d .
H35 H 0.3705 0.2136 0.4441 0.09 Uiso 1 1 calc R
C36 C 0.4948(9) 0.1850(9) 0.4861(7) 0.088(4) Uani 1 1 d .
H36 H 0.5453 0.2313 0.5309 0.105 Uiso 1 1 calc R
C37 C 0.5215(9) 0.1272(10) 0.4700(8) 0.089(4) Uani 1 1 d .
H37 H 0.5904 0.1346 0.5034 0.107 Uiso 1 1 calc R
C38 C 0.4483(10) 0.0580(8) 0.4052(8) 0.076(3) Uani 1 1 d .
H38 H 0.4683 0.0187 0.3955 0.092 Uiso 1 1 calc R
C39 C 0.3427(8) 0.0456(7) 0.3531(6) 0.062(3) Uani 1 1 d .
H39 H 0.2934 -0.0016 0.3093 0.075 Uiso 1 1 calc R
C40 C -0.3213(7) -0.1347(6) -0.0863(5) 0.044(2) Uani 1 1 d .
C41 C -0.2715(7) -0.1253(7) -0.0067(6) 0.058(3) Uani 1 1 d .
H41 H -0.1916 -0.1216 0.0533 0.07 Uiso 1 1 calc R
C42 C -0.3357(9) -0.1213(8) -0.0137(7) 0.075(3) Uani 1 1 d .
H42 H -0.3002 -0.1147 0.0409 0.09 Uiso 1 1 calc R
C43 C -0.4530(9) -0.1268(8) -0.1013(8) 0.080(3) Uani 1 1 d .
H43 H -0.4976 -0.1241 -0.1065 0.096 Uiso 1 1 calc R
C44 C -0.5054(8) -0.1365(7) -0.1821(7) 0.074(3) Uani 1 1 d .
H44 H -0.5855 -0.1397 -0.2417 0.089 Uiso 1 1 calc R
C45 C -0.4410(7) -0.1413(7) -0.1751(6) 0.059(3) Uani 1 1 d .
H45 H -0.4769 -0.1489 -0.2299 0.071 Uiso 1 1 calc R
C46 C -0.2493(7) -0.0459(7) -0.1218(5) 0.050(2) Uani 1 1 d .
C47 C -0.3308(8) 0.0202(8) -0.1721(6) 0.071(3) Uani 1 1 d .
H47 H -0.3805 0.0143 -0.1825 0.085 Uiso 1 1 calc R
C48 C -0.3396(10) 0.0959(9) -0.2076(7) 0.098(4) Uani 1 1 d .
H48 H -0.3963 0.1393 -0.243 0.118 Uiso 1 1 calc R
C49 C -0.2643(14) 0.1061(10) -0.1901(8) 0.100(5) Uani 1 1 d .
H49 H -0.2706 0.1566 -0.2139 0.12 Uiso 1 1 calc R
C50 C -0.1811(12) 0.0439(9) -0.1388(8) 0.084(4) Uani 1 1 d .
H50 H -0.1303 0.0516 -0.1271 0.1 Uiso 1 1 calc R
C51 C -0.1726(9) -0.0308(7) -0.1041(6) 0.066(3) Uani 1 1 d .
H51 H -0.1143 -0.0728 -0.0678 0.08 Uiso 1 1 calc R
C52 C -0.3106(7) -0.2335(6) -0.1635(5) 0.045(2) Uani 1 1 d .
C53 C -0.3433(8) -0.2232(8) -0.2334(6) 0.067(3) Uani 1 1 d .
H53 H -0.3267 -0.1702 -0.2378 0.081 Uiso 1 1 calc R
C54 C -0.4016(10) -0.2943(10) -0.2969(7) 0.088(4) Uani 1 1 d .
H54 H -0.4247 -0.288 -0.3445 0.105 Uiso 1 1 calc R
C55 C -0.4258(9) -0.3723(9) -0.2914(7) 0.086(4) Uani 1 1 d .
H55 H -0.4642 -0.4191 -0.3345 0.103 Uiso 1 1 calc R
C56 C -0.3936(7) -0.3819(7) -0.2231(7) 0.059(3) Uani 1 1 d .
H56 H -0.4106 -0.4351 -0.2193 0.071 Uiso 1 1 calc R
C57 C -0.3359(7) -0.3131(7) -0.1594(6) 0.055(3) Uani 1 1 d .
H57 H -0.3134 -0.3206 -0.1121 0.066 Uiso 1 1 calc R
F1 F -0.0079(5) 0.1441(4) 0.0652(4) 0.0896(19) Uani 1 1 d .
F2 F -0.0640(4) -0.3686(4) 0.1116(3) 0.0649(15) Uani 1 1 d .
F3 F -0.1124(5) -0.5307(4) 0.0393(4) 0.0791(17) Uani 1 1 d .
F4 F -0.1414(5) -0.5504(4) -0.0751(4) 0.0883(18) Uani 1 1 d .
F5 F -0.1107(5) -0.4062(4) -0.1100(4) 0.0864(19) Uani 1 1 d .
F6 F -0.0574(5) -0.2436(4) -0.0358(4) 0.0729(16) Uani 1 1 d .
F8 F -0.1387(4) 0.0581(4) 0.1204(4) 0.0724(16) Uani 1 1 d .
F9 F -0.3094(5) 0.1775(5) -0.0088(4) 0.123(3) Uani 1 1 d .
F10 F -0.3345(6) 0.2820(5) -0.1052(4) 0.151(4) Uani 1 1 d .
F11 F -0.1776(6) 0.2689(5) -0.0623(4) 0.131(3) Uani 1 1 d .

loop_
_atom_site_aniso_label
_atom_site_aniso_U_11
_atom_site_aniso_U_22
_atom_site_aniso_U_33
_atom_site_aniso_U_23
_atom_site_aniso_U_13
_atom_site_aniso_U_12
Pt1 0.03824(19) 0.0338(2) 0.03787(18) -0.00172(16) 0.03228(17) -0.00051(17)
Pt2 0.03846(19) 0.0368(2) 0.03779(18) -0.00242(17) 0.03236(17) -0.00152(18)
P1 0.0369(12) 0.0341(16) 0.0390(12) -0.0039(11) 0.0320(11) -0.0013(11)
P2 0.0415(12) 0.0406(17) 0.0365(11) -0.0012(11) 0.0322(11) -0.0024(12)
C1 0.039(5) 0.033(6) 0.039(5) -0.008(4) 0.032(4) -0.003(4)
C2 0.048(5) 0.034(6) 0.045(5) 0.002(4) 0.040(5) -0.003(5)
C3 0.051(5) 0.020(6) 0.059(6) 0.002(5) 0.046(5) 0.000(5)
C4 0.071(7) 0.028(7) 0.075(7) -0.004(5) 0.063(6) 0.000(5)
C5 0.070(6) 0.045(8) 0.066(6) -0.001(6) 0.062(6) 0.002(6)
C6 0.058(6) 0.055(8) 0.064(6) -0.008(5) 0.056(5) -0.012(5)
C7 0.034(5) 0.031(6) 0.033(4) -0.007(4) 0.025(4) -0.006(4)
C8 0.043(5) 0.042(7) 0.044(5) 0.005(5) 0.034(5) 0.011(5)
C9 0.059(7) 0.080(10) 0.052(6) -0.001(6) 0.043(6) 0.025(7)
C10 0.066(8) 0.064(9) 0.038(6) 0.010(6) 0.035(7) 0.031(7)
C11 0.094(9) 0.031(8) 0.052(7) 0.001(6) 0.055(7) -0.001(7)
C12 0.059(6) 0.040(7) 0.042(5) 0.001(5) 0.041(5) 0.000(5)
C13 0.026(4) 0.048(7) 0.024(4) -0.011(4) 0.019(4) -0.013(5)
C14 0.031(5) 0.039(7) 0.034(5) -0.007(5) 0.026(4) -0.005(5)
C15 0.037(5) 0.032(6) 0.047(5) -0.001(4) 0.034(5) 0.005(4)
C16 0.063(6) 0.056(8) 0.062(6) 0.010(6) 0.054(6) 0.011(6)
C17 0.073(7) 0.061(9) 0.081(7) 0.034(6) 0.067(7) 0.030(6)
C18 0.048(6) 0.035(7) 0.080(7) 0.005(6) 0.052(6) 0.008(5)
C19 0.047(6) 0.067(9) 0.066(6) -0.013(6) 0.048(6) -0.002(6)
C20 0.054(5) 0.039(7) 0.058(5) 0.002(5) 0.050(5) 0.005(5)
C21 0.080(8) 0.046(8) 0.105(8) 0.016(7) 0.071(8) 0.024(7)
C22 0.028(4) 0.040(6) 0.032(4) -0.011(4) 0.023(4) -0.004(4)
C23 0.050(5) 0.055(8) 0.046(5) 0.003(5) 0.040(5) 0.012(5)
C24 0.044(6) 0.096(11) 0.048(6) -0.003(6) 0.037(5) 0.018(6)
C25 0.072(8) 0.051(9) 0.077(7) -0.002(6) 0.059(7) 0.013(6)
C26 0.060(6) 0.039(8) 0.078(7) 0.024(6) 0.055(6) 0.025(6)
C27 0.049(6) 0.033(6) 0.057(5) 0.004(5) 0.045(5) 0.004(5)
C28 0.037(5) 0.049(7) 0.039(5) 0.007(5) 0.033(5) 0.010(5)
C29 0.062(6) 0.065(8) 0.047(5) 0.008(5) 0.047(5) 0.007(6)
C30 0.133(10) 0.080(11) 0.109(9) 0.018(9) 0.110(9) 0.005(9)
C31 0.084(8) 0.107(12) 0.057(7) 0.009(8) 0.062(7) 0.003(8)
C32 0.054(6) 0.094(11) 0.050(6) -0.003(7) 0.043(6) 0.002(7)
C33 0.058(6) 0.070(8) 0.051(6) 0.001(6) 0.047(5) 0.005(6)
C34 0.040(5) 0.043(6) 0.047(5) 0.011(5) 0.038(5) 0.012(5)
C35 0.048(6) 0.100(10) 0.072(6) -0.012(7) 0.052(6) -0.008(7)
C36 0.054(7) 0.099(12) 0.085(8) -0.004(7) 0.057(7) -0.004(7)
C37 0.042(6) 0.097(12) 0.082(8) 0.020(8) 0.048(7) 0.008(7)
C38 0.096(9) 0.066(9) 0.120(9) 0.019(8) 0.101(9) 0.020(8)
C39 0.070(7) 0.063(8) 0.078(6) 0.001(6) 0.068(6) -0.001(6)
C40 0.038(5) 0.037(6) 0.043(5) -0.001(4) 0.033(5) 0.003(4)
C41 0.036(5) 0.067(8) 0.042(5) 0.003(5) 0.030(5) 0.007(5)
C42 0.063(7) 0.111(11) 0.069(7) 0.015(6) 0.060(7) 0.020(7)
C43 0.063(7) 0.103(11) 0.085(8) 0.010(7) 0.066(7) 0.013(7)
C44 0.047(6) 0.077(9) 0.069(7) 0.006(6) 0.047(6) 0.009(6)
C45 0.041(6) 0.062(8) 0.042(5) -0.001(5) 0.032(5) 0.005(5)
C46 0.037(5) 0.044(7) 0.028(5) -0.010(4) 0.023(5) -0.011(5)
C47 0.045(6) 0.051(8) 0.051(6) 0.014(5) 0.033(5) 0.003(6)
C48 0.065(8) 0.074(11) 0.047(7) 0.007(6) 0.034(7) -0.003(8)
C49 0.107(11) 0.054(10) 0.067(8) -0.001(7) 0.066(9) -0.016(9)
C50 0.125(10) 0.061(9) 0.094(8) -0.008(7) 0.099(9) -0.031(8)
C51 0.073(7) 0.060(8) 0.053(6) 0.003(5) 0.053(6) 0.001(6)
C52 0.042(5) 0.036(6) 0.041(5) -0.003(4) 0.034(5) 0.000(5)
C53 0.078(7) 0.063(8) 0.058(6) -0.008(6) 0.058(6) -0.004(6)
C54 0.102(9) 0.092(11) 0.061(7) -0.004(7) 0.070(7) 0.001(8)
C55 0.072(7) 0.076(11) 0.062(7) -0.022(7) 0.052(7) -0.019(7)
C56 0.047(6) 0.040(7) 0.060(6) -0.006(5) 0.043(5) -0.008(5)
C57 0.049(5) 0.050(8) 0.048(5) -0.013(5) 0.040(5) -0.014(5)
F1 0.115(5) 0.083(5) 0.107(4) 0.010(4) 0.102(4) -0.004(4)
F2 0.089(4) 0.060(4) 0.075(3) 0.007(3) 0.075(3) 0.003(3)
F3 0.104(4) 0.039(4) 0.105(4) 0.005(3) 0.092(4) -0.004(3)
F4 0.117(5) 0.046(4) 0.111(4) -0.022(4) 0.101(4) -0.009(4)
F5 0.124(5) 0.088(5) 0.102(4) -0.014(4) 0.106(4) -0.003(4)
F6 0.110(4) 0.062(4) 0.099(4) -0.008(3) 0.098(4) -0.012(3)
F8 0.070(4) 0.085(5) 0.083(4) 0.001(3) 0.069(3) 0.005(3)
F9 0.078(4) 0.138(8) 0.103(5) 0.001(5) 0.071(4) 0.035(5)
F10 0.133(6) 0.105(6) 0.061(4) 0.034(4) 0.063(4) 0.077(5)
F11 0.180(7) 0.056(5) 0.098(5) 0.018(4) 0.113(5) -0.001(5)

loop_
_atom_type_symbol
_atom_type_description
_atom_type_scat_dispersion_real
_atom_type_scat_dispersion_imag
_atom_type_scat_source
C C 0.0033 0.0016 'International Tables Vol C Tables 4.2.6.8 and 6.1.1.4'
H H 0 0 'International Tables Vol C Tables 4.2.6.8 and 6.1.1.4'
Pt Pt -1.7033 8.3905 'International Tables Vol C Tables 4.2.6.8 and 6.1.1.4'
P P 0.1023 0.0942 'International Tables Vol C Tables 4.2.6.8 and 6.1.1.4'
F F 0.0171 0.0103 'International Tables Vol C Tables 4.2.6.8 and 6.1.1.4'

loop_
_geom_angle_atom_site_label_1
_geom_angle_atom_site_label_2
_geom_angle_atom_site_label_3
_geom_angle
C13 Pt1 C7 163.5(3)
C13 Pt1 P1 105.9(2)
C7 Pt1 P1 90.6(2)
C13 Pt1 Pt2 52.0(2)
C7 Pt1 Pt2 111.4(2)
P1 Pt1 Pt2 157.92(6)
C1 Pt2 C13 116.5(3)
C1 Pt2 P2 89.6(2)
C13 Pt2 P2 153.9(3)
C1 Pt2 C14 86.5(3)
C13 Pt2 C14 30.1(3)
P2 Pt2 C14 175.4(3)
C1 Pt2 Pt1 161.5(2)
C13 Pt2 Pt1 45.2(3)
P2 Pt2 Pt1 108.75(6)
C14 Pt2 Pt1 75.3(2)
C22 P1 C28 104.2(4)
C22 P1 C34 104.3(4)
C28 P1 C34 103.1(4)
C22 P1 Pt1 114.5(2)
C28 P1 Pt1 113.5(3)
C34 P1 Pt1 115.8(3)
C46 P2 C52 104.4(4)
C46 P2 C40 108.0(4)
C52 P2 C40 101.7(4)
C46 P2 Pt2 110.4(3)
C52 P2 Pt2 118.8(3)
C40 P2 Pt2 112.6(3)
C2 C1 C6 115.1(8)
C2 C1 Pt2 125.2(6)
C6 C1 Pt2 119.1(7)
C1 C2 C3 124.0(8)
C1 C2 F2 118.7(8)
C3 C2 F2 117.3(8)
F3 C3 C2 121.2(8)
F3 C3 C4 119.6(9)
C2 C3 C4 119.1(9)
F4 C4 C5 121.7(9)
F4 C4 C3 119.6(9)
C5 C4 C3 118.6(9)
C4 C5 F5 118.6(9)
C4 C5 C6 121.1(9)
F5 C5 C6 120.3(9)
F6 C6 C5 117.3(8)
F6 C6 C1 120.7(9)
C5 C6 C1 122.1(9)
C8 C7 C12 115.1(9)
C8 C7 Pt1 124.5(7)
C12 C7 Pt1 120.3(7)
C7 C8 F8 119.8(8)
C7 C8 C9 125.8(10)
F8 C8 C9 114.4(9)
F9 C9 C8 122.0(12)
F9 C9 C10 121.4(11)
C8 C9 C10 116.5(10)
F10 C10 C11 121.9(14)
F10 C10 C9 118.6(13)
C11 C10 C9 119.5(11)
C10 C11 C12 121.1(11)
C10 C11 F11 118.2(12)
C12 C11 F11 120.6(13)
F1 C12 C11 118.3(10)
F1 C12 C7 119.7(9)
C11 C12 C7 121.8(10)
C14 C13 Pt1 160.2(7)
C14 C13 Pt2 77.6(6)
Pt1 C13 Pt2 82.8(3)
C13 C14 C15 159.3(9)
C13 C14 Pt2 72.4(6)
C15 C14 Pt2 128.2(6)
C16 C15 C20 117.6(8)
C16 C15 C14 119.7(8)
C20 C15 C14 122.6(8)
C15 C16 C17 120.6(9)
C15 C16 H16 119.7
C17 C16 H16 119.7
C18 C17 C16 121.9(9)
C18 C17 H17 119.1
C16 C17 H17 119.1
C19 C18 C17 116.6(9)
C19 C18 C21 124.6(10)
C17 C18 C21 118.8(10)
C18 C19 C20 123.4(9)
C18 C19 H19 118.3
C20 C19 H19 118.3
C19 C20 C15 119.9(8)
C19 C20 H20 120.1
C15 C20 H20 120.1
C18 C21 H21A 109.5
C18 C21 H21B 109.5
H21A C21 H21B 109.5
C18 C21 H21C 109.5
H21A C21 H21C 109.5
H21B C21 H21C 109.5
C27 C22 C23 118.9(9)
C27 C22 P1 121.0(6)
C23 C22 P1 119.9(7)
C24 C23 C22 119.5(9)
C24 C23 H23 120.3
C22 C23 H23 120.3
C23 C24 C25 120.9(9)
C23 C24 H24 119.5
C25 C24 H24 119.5
C26 C25 C24 119.1(11)
C26 C25 H25 120.5
C24 C25 H25 120.5
C25 C26 C27 120.8(10)
C25 C26 H26 119.6
C27 C26 H26 119.6
C26 C27 C22 120.9(9)
C26 C27 H27 119.6
C22 C27 H27 119.6
C29 C28 C33 117.5(8)
C29 C28 P1 119.8(7)
C33 C28 P1 122.6(8)
C28 C29 C30 121.7(10)
C28 C29 H29 119.2
C30 C29 H29 119.2
C31 C30 C29 118.0(11)
C31 C30 H30 121
C29 C30 H30 121
C32 C31 C30 121.3(10)
C32 C31 H31 119.3
C30 C31 H31 119.3
C31 C32 C33 120.3(10)
C31 C32 H32 119.8
C33 C32 H32 119.8
C32 C33 C28 121.0(11)
C32 C33 H33 119.5
C28 C33 H33 119.5
C39 C34 C35 119.4(8)
C39 C34 P1 121.4(8)
C35 C34 P1 119.0(7)
C36 C35 C34 120.9(10)
C36 C35 H35 119.6
C34 C35 H35 119.6
C37 C36 C35 118.9(11)
C37 C36 H36 120.6
C35 C36 H36 120.6
C36 C37 C38 120.9(10)
C36 C37 H37 119.6
C38 C37 H37 119.6
C37 C38 C39 120.7(10)
C37 C38 H38 119.7
C39 C38 H38 119.7
C34 C39 C38 119.3(10)
C34 C39 H39 120.3
C38 C39 H39 120.3
C41 C40 C45 117.9(8)
C41 C40 P2 121.2(6)
C45 C40 P2 120.8(6)
C42 C41 C40 121.8(8)
C42 C41 H41 119.1
C40 C41 H41 119.1
C41 C42 C43 119.6(9)
C41 C42 H42 120.2
C43 C42 H42 120.2
C42 C43 C44 120.2(9)
C42 C43 H43 119.9
C44 C43 H43 119.9
C45 C44 C43 120.3(9)
C45 C44 H44 119.8
C43 C44 H44 119.8
C44 C45 C40 120.2(8)
C44 C45 H45 119.9
C40 C45 H45 119.9
C47 C46 C51 116.9(9)
C47 C46 P2 124.4(8)
C51 C46 P2 118.7(8)
C46 C47 C48 120.7(11)
C46 C47 H47 119.6
C48 C47 H47 119.6
C49 C48 C47 119.8(13)
C49 C48 H48 120.1
C47 C48 H48 120.1
C50 C49 C48 121.2(13)
C50 C49 H49 119.4
C48 C49 H49 119.4
C49 C50 C51 119.1(12)
C49 C50 H50 120.5
C51 C50 H50 120.5
C50 C51 C46 122.2(11)
C50 C51 H51 118.9
C46 C51 H51 118.9
C57 C52 C53 118.9(9)
C57 C52 P2 118.2(6)
C53 C52 P2 122.8(8)
C52 C53 C54 118.0(10)
C52 C53 H53 121
C54 C53 H53 121
C55 C54 C53 122.1(10)
C55 C54 H54 119
C53 C54 H54 119
C54 C55 C56 119.5(11)
C54 C55 H55 120.2
C56 C55 H55 120.2
C55 C56 C57 119.8(10)
C55 C56 H56 120.1
C57 C56 H56 120.1
C52 C57 C56 121.6(9)
C52 C57 H57 119.2
C56 C57 H57 119.2

loop_
_geom_bond_atom_site_label_1
_geom_bond_atom_site_label_2
_geom_bond_distance
Pt1 C13 2.024(10)
Pt1 C7 2.050(8)
Pt1 P1 2.260(2)
Pt1 Pt2 2.8293(5)
Pt2 C1 2.058(8)
Pt2 C13 2.249(7)
Pt2 P2 2.251(2)
Pt2 C14 2.304(8)
P1 C22 1.810(9)
P1 C28 1.811(8)
P1 C34 1.816(8)
P2 C46 1.798(10)
P2 C52 1.817(9)
P2 C40 1.837(8)
C1 C2 1.364(11)
C1 C6 1.387(11)
C2 C3 1.365(11)
C2 F2 1.366(8)
C3 F3 1.324(10)
C3 C4 1.389(12)
C4 F4 1.338(10)
C4 C5 1.346(12)
C5 F5 1.364(9)
C5 C6 1.374(12)
C6 F6 1.348(10)
C7 C8 1.340(11)
C7 C12 1.391(11)
C8 F8 1.376(10)
C8 C9 1.380(12)
C9 F9 1.322(11)
C9 C10 1.398(16)
C10 F10 1.346(11)
C10 C11 1.352(15)
C11 C12 1.362(14)
C11 F11 1.368(12)
C12 F1 1.340(10)
C13 C14 1.183(11)
C14 C15 1.463(12)
C15 C16 1.382(11)
C15 C20 1.391(11)
C16 C17 1.384(12)
C16 H16 0.93
C17 C18 1.378(13)
C17 H17 0.93
C18 C19 1.357(13)
C18 C21 1.524(13)
C19 C20 1.375(12)
C19 H19 0.93
C20 H20 0.93
C21 H21A 0.96
C21 H21B 0.96
C21 H21C 0.96
C22 C27 1.379(11)
C22 C23 1.386(10)
C23 C24 1.385(13)
C23 H23 0.93
C24 C25 1.386(14)
C24 H24 0.93
C25 C26 1.355(14)
C25 H25 0.93
C26 C27 1.378(12)
C26 H26 0.93
C27 H27 0.93
C28 C29 1.363(12)
C28 C33 1.382(11)
C29 C30 1.388(12)
C29 H29 0.93
C30 C31 1.378(14)
C30 H30 0.93
C31 C32 1.321(14)
C31 H31 0.93
C32 C33 1.370(12)
C32 H32 0.93
C33 H33 0.93
C34 C39 1.354(11)
C34 C35 1.407(12)
C35 C36 1.397(12)
C35 H35 0.93
C36 C37 1.358(15)
C36 H36 0.93
C37 C38 1.370(15)
C37 H37 0.93
C38 C39 1.412(12)
C38 H38 0.93
C39 H39 0.93
C40 C41 1.384(10)
C40 C45 1.392(10)
C41 C42 1.346(11)
C41 H41 0.93
C42 C43 1.363(12)
C42 H42 0.93
C43 C44 1.376(12)
C43 H43 0.93
C44 C45 1.354(11)
C44 H44 0.93
C45 H45 0.93
C46 C47 1.379(12)
C46 C51 1.413(12)
C47 C48 1.396(15)
C47 H47 0.93
C48 C49 1.375(16)
C48 H48 0.93
C49 C50 1.353(16)
C49 H49 0.93
C50 C51 1.372(13)
C50 H50 0.93
C51 H51 0.93
C52 C57 1.369(11)
C52 C53 1.384(11)
C53 C54 1.389(14)
C53 H53 0.93
C54 C55 1.352(15)
C54 H54 0.93
C55 C56 1.352(13)
C55 H55 0.93
C56 C57 1.369(12)
C56 H56 0.93
C57 H57 0.93
